data_7250928
loop_
_publ_author_name
'Demidov, Oleksii O.'
'Chepeleva, Ludmila V.'
'Shishkina, Svitlana V.'
'Gladkov, Eugene S.'
'Kyrychenko, Alexander'
'Linnik, Rostyslav P.'
'Roshal, Alexander D.'

_publ_section_title
;
 Influence of C3&#x2032;- and C4&#x2032;-substitutions on fluorescence,
 crystal packing, and physicochemical properties of flavonol
;
_journal_issue 43
_journal_name_full 'RSC Advances'
_journal_page_first 36300
_journal_page_last 36318
_journal_paper_doi 10.1039/D5RA05790F
_journal_volume 15
_journal_year 2025
_chemical_formula_moiety 'C16 H12 O4'
_chemical_formula_sum 'C16 H12 O4'
_chemical_formula_weight 268.26
_space_group_crystal_system monoclinic
_space_group_IT_number 14
_space_group_name_Hall '-P 2ybc'
_space_group_name_H-M_alt 'P 1 21/c 1'
_atom_sites_solution_hydrogens geom
_atom_sites_solution_primary dual
_audit_creation_date 2024-02-26
_audit_creation_method
;
Olex2 1.5
(compiled 2023.08.24 svn.re1ec1418 for OlexSys, GUI svn.r6817)
;
_audit_update_record
;
2025-09-17 deposited with the CCDC.	2025-09-23 downloaded from the CCDC.
;
_cell_angle_alpha 90
_cell_angle_beta 95.119(3)
_cell_angle_gamma 90
_cell_formula_units_Z 4
_cell_length_a 11.2635(6)
_cell_length_b 4.9880(3)
_cell_length_c 22.0194(12)
_cell_measurement_reflns_used 5702
_cell_measurement_temperature 173(2)
_cell_measurement_theta_max 26.41
_cell_measurement_theta_min 2.48
_cell_volume 1232.17(12)
_computing_cell_refinement 'SAINT (Bruker AXS, 2015)'
_computing_data_collection 'APEXII (Bruker AXS, 2014)'
_computing_data_reduction 'SAINT (Bruker AXS, 2015)'
_computing_molecular_graphics 'Olex2 1.5 (Dolomanov et al., 2009)'
_computing_publication_material 'Olex2 1.5 (Dolomanov et al., 2009)'
_computing_structure_refinement 'SHELXL 2016/6 (Sheldrick, 2015)'
_computing_structure_solution 'SHELXT 2014/5 (Sheldrick, 2014)'
_diffrn_ambient_temperature 173(2)
_diffrn_measured_fraction_theta_full 0.999
_diffrn_measured_fraction_theta_max 0.999
_diffrn_measurement_device_type 'Bruker APEX-II CCD'
_diffrn_measurement_method '\f and \w scans'
_diffrn_radiation_type MoK\a
_diffrn_radiation_wavelength 0.71073
_diffrn_reflns_av_R_equivalents 0.0525
_diffrn_reflns_av_unetI/netI 0.0303
_diffrn_reflns_Laue_measured_fraction_full 0.999
_diffrn_reflns_Laue_measured_fraction_max 0.999
_diffrn_reflns_limit_h_max 13
_diffrn_reflns_limit_h_min -13
_diffrn_reflns_limit_k_max 5
_diffrn_reflns_limit_k_min -5
_diffrn_reflns_limit_l_max 26
_diffrn_reflns_limit_l_min -26
_diffrn_reflns_number 16340
_diffrn_reflns_point_group_measured_fraction_full 0.999
_diffrn_reflns_point_group_measured_fraction_max 0.999
_diffrn_reflns_theta_full 24.995
_diffrn_reflns_theta_max 24.995
_diffrn_reflns_theta_min 2.479
_diffrn_source_current 30.0
_diffrn_source_power 1.2
_diffrn_source_voltage 40.0
_diffrn_standards_number 0
_exptl_absorpt_coefficient_mu 0.104
_exptl_absorpt_correction_type none
_exptl_crystal_colour 'light yellow'
_exptl_crystal_colour_modifier light
_exptl_crystal_colour_primary yellow
_exptl_crystal_density_diffrn 1.446
_exptl_crystal_description block
_exptl_crystal_F_000 560
_exptl_crystal_size_max 0.2
_exptl_crystal_size_mid 0.09
_exptl_crystal_size_min 0.08
_refine_diff_density_max 0.146
_refine_diff_density_min -0.198
_refine_diff_density_rms 0.040
_refine_ls_extinction_coef 0.053(4)
_refine_ls_extinction_expression Fc^*^=kFc[1+0.001xFc^2^\l^3^/sin(2\q)]^-1/4^
_refine_ls_extinction_method 'SHELXL-2016/6 (Sheldrick 2016)'
_refine_ls_goodness_of_fit_ref 1.042
_refine_ls_hydrogen_treatment constr
_refine_ls_matrix_type full
_refine_ls_number_parameters 184
_refine_ls_number_reflns 2158
_refine_ls_number_restraints 0
_refine_ls_restrained_S_all 1.042
_refine_ls_R_factor_all 0.0522
_refine_ls_R_factor_gt 0.0417
_refine_ls_shift/su_max 0.001
_refine_ls_shift/su_mean 0.000
_refine_ls_structure_factor_coef Fsqd
_refine_ls_weighting_details 'w=1/[\s^2^(Fo^2^)+(0.0507P)^2^+0.5498P] where P=(Fo^2^+2Fc^2^)/3'
_refine_ls_weighting_scheme calc
_refine_ls_wR_factor_gt 0.1038
_refine_ls_wR_factor_ref 0.1142
_reflns_Friedel_coverage 0.000
_reflns_number_gt 1751
_reflns_number_total 2158
_reflns_threshold_expression 'I > 2\s(I)'
_cod_data_source_file d5ra05790f2.cif
_cod_data_source_block 3b
_cod_database_code 7250928
_shelx_shelxl_version_number 2016/6
_shelx_space_group_comment
;
The symmetry employed for this shelxl refinement is uniquely defined
by the following loop, which should always be used as a source of
symmetry information in preference to the above space-group names.
They are only intended as comments.
;
_shelx_estimated_absorpt_t_max 0.992
_shelx_estimated_absorpt_t_min 0.979
_olex2_refinement_description
;
1. Fixed Uiso
 At 1.2 times of:
  All C(H) groups
 At 1.5 times of:
  All C(H,H,H) groups, All O(H) groups
2.a Aromatic/amide H refined with riding coordinates:
 C2(H2), C3(H3A), C4(H4), C5(H5), C11(H11), C12(H12), C14(H14), C15(H15)
2.b Idealised Me refined as rotating group:
 C16(H16A,H16B,H16C)
2.c Idealised tetrahedral OH refined as rotating group:
 O3(H3)
;
_olex2_submission_special_instructions 'No special instructions were received'

loop_
_space_group_symop_operation_xyz
'x, y, z'
'-x, y+1/2, -z+1/2'
'-x, -y, -z'
'x, -y-1/2, z-1/2'

loop_
_atom_site_label
_atom_site_type_symbol
_atom_site_fract_x
_atom_site_fract_y
_atom_site_fract_z
_atom_site_U_iso_or_equiv
_atom_site_adp_type
_atom_site_occupancy
_atom_site_site_symmetry_order
_atom_site_calc_flag
_atom_site_refinement_flags_posn
_atom_site_refinement_flags_adp
_atom_site_refinement_flags_occupancy
_atom_site_disorder_assembly
_atom_site_disorder_group
O1 O 0.81774(10) 0.1343(2) 0.40446(5) 0.0372(3) Uani 1 1 d . . . . .
O2 O 0.57533(12) 0.1553(3) 0.25652(5) 0.0470(4) Uani 1 1 d . . . . .
O3 O 0.54670(11) 0.4835(3) 0.35032(5) 0.0445(4) Uani 1 1 d . . . . .
H3 H 0.513174 0.484120 0.314683 0.067 Uiso 1 1 calc R U . . .
O4 O 0.76834(12) 0.9706(3) 0.61118(5) 0.0477(4) Uani 1 1 d . . . . .
C1 C 0.83198(15) -0.0355(3) 0.35697(7) 0.0341(4) Uani 1 1 d . . . . .
C2 C 0.93226(16) -0.2000(4) 0.36253(8) 0.0408(4) Uani 1 1 d . . . . .
H2 H 0.986921 -0.191901 0.397926 0.049 Uiso 1 1 calc R U . . .
C3 C 0.95087(18) -0.3744(4) 0.31596(9) 0.0461(5) Uani 1 1 d . . . . .
H3A H 1.019009 -0.487510 0.319202 0.055 Uiso 1 1 calc R U . . .
C4 C 0.87026(18) -0.3869(4) 0.26375(9) 0.0476(5) Uani 1 1 d . . . . .
H4 H 0.883756 -0.508791 0.231940 0.057 Uiso 1 1 calc R U . . .
C5 C 0.77216(17) -0.2239(4) 0.25847(8) 0.0425(5) Uani 1 1 d . . . . .
H5 H 0.717934 -0.232787 0.222918 0.051 Uiso 1 1 calc R U . . .
C6 C 0.75114(16) -0.0433(3) 0.30541(7) 0.0346(4) Uani 1 1 d . . . . .
C7 C 0.64994(15) 0.1376(3) 0.30141(7) 0.0338(4) Uani 1 1 d . . . . .
C8 C 0.64027(14) 0.3110(3) 0.35353(7) 0.0330(4) Uani 1 1 d . . . . .
C9 C 0.72267(14) 0.3088(3) 0.40276(7) 0.0315(4) Uani 1 1 d . . . . .
C10 C 0.72935(14) 0.4794(3) 0.45730(7) 0.0320(4) Uani 1 1 d . . . . .
C11 C 0.63574(16) 0.6435(4) 0.47159(8) 0.0425(5) Uani 1 1 d . . . . .
H11 H 0.563537 0.642573 0.445749 0.051 Uiso 1 1 calc R U . . .
C12 C 0.64511(16) 0.8082(4) 0.52250(8) 0.0439(5) Uani 1 1 d . . . . .
H12 H 0.579394 0.916180 0.531432 0.053 Uiso 1 1 calc R U . . .
C13 C 0.74980(15) 0.8158(4) 0.56030(7) 0.0356(4) Uani 1 1 d . . . . .
C14 C 0.84412(16) 0.6540(4) 0.54683(8) 0.0427(5) Uani 1 1 d . . . . .
H14 H 0.916658 0.658307 0.572375 0.051 Uiso 1 1 calc R U . . .
C15 C 0.83370(16) 0.4872(4) 0.49682(8) 0.0402(5) Uani 1 1 d . . . . .
H15 H 0.898760 0.375042 0.488977 0.048 Uiso 1 1 calc R U . . .
C16 C 0.67386(19) 1.1445(4) 0.62548(9) 0.0514(5) Uani 1 1 d . . . . .
H16A H 0.653687 1.266532 0.591225 0.077 Uiso 1 1 calc R U . . .
H16B H 0.699402 1.248834 0.662040 0.077 Uiso 1 1 calc R U . . .
H16C H 0.603719 1.037333 0.632971 0.077 Uiso 1 1 calc R U . . .

loop_
_atom_site_aniso_label
_atom_site_aniso_U_11
_atom_site_aniso_U_22
_atom_site_aniso_U_33
_atom_site_aniso_U_23
_atom_site_aniso_U_13
_atom_site_aniso_U_12
O1 0.0372(7) 0.0413(7) 0.0324(6) -0.0055(5) -0.0016(5) 0.0074(5)
O2 0.0524(8) 0.0518(8) 0.0341(7) -0.0051(6) -0.0117(6) 0.0003(6)
O3 0.0406(7) 0.0586(8) 0.0321(6) -0.0054(6) -0.0091(5) 0.0143(6)
O4 0.0488(8) 0.0568(8) 0.0358(7) -0.0144(6) -0.0062(5) 0.0130(6)
C1 0.0391(10) 0.0315(9) 0.0324(8) -0.0014(7) 0.0070(7) -0.0024(7)
C2 0.0399(10) 0.0407(10) 0.0418(10) -0.0007(8) 0.0031(8) 0.0031(8)
C3 0.0462(11) 0.0426(11) 0.0511(11) -0.0008(9) 0.0134(9) 0.0056(9)
C4 0.0603(13) 0.0418(11) 0.0427(10) -0.0068(9) 0.0149(9) -0.0012(10)
C5 0.0529(12) 0.0400(10) 0.0347(9) -0.0028(8) 0.0047(8) -0.0043(9)
C6 0.0409(10) 0.0318(9) 0.0318(9) 0.0017(7) 0.0061(7) -0.0062(7)
C7 0.0370(9) 0.0347(9) 0.0294(8) 0.0007(7) 0.0010(7) -0.0073(7)
C8 0.0326(9) 0.0359(9) 0.0301(8) 0.0015(7) 0.0006(7) 0.0000(7)
C9 0.0306(9) 0.0332(9) 0.0309(8) 0.0011(7) 0.0028(6) 0.0021(7)
C10 0.0314(9) 0.0365(9) 0.0278(8) 0.0010(7) 0.0009(6) -0.0001(7)
C11 0.0337(10) 0.0546(12) 0.0373(9) -0.0072(8) -0.0080(7) 0.0088(9)
C12 0.0385(10) 0.0531(12) 0.0389(10) -0.0075(8) -0.0038(8) 0.0151(9)
C13 0.0405(10) 0.0389(10) 0.0268(8) -0.0011(7) 0.0002(7) 0.0037(8)
C14 0.0344(10) 0.0559(12) 0.0358(9) -0.0096(8) -0.0083(7) 0.0074(9)
C15 0.0340(10) 0.0505(11) 0.0353(9) -0.0067(8) -0.0019(7) 0.0110(8)
C16 0.0598(13) 0.0517(12) 0.0425(10) -0.0117(9) 0.0030(9) 0.0146(10)

loop_
_atom_type_symbol
_atom_type_description
_atom_type_scat_dispersion_real
_atom_type_scat_dispersion_imag
_atom_type_scat_source
C C 0.0033 0.0016 'International Tables Vol C Tables 4.2.6.8 and 6.1.1.4'
H H 0.0000 0.0000 'International Tables Vol C Tables 4.2.6.8 and 6.1.1.4'
O O 0.0106 0.0060 'International Tables Vol C Tables 4.2.6.8 and 6.1.1.4'

loop_
_geom_angle_atom_site_label_1
_geom_angle_atom_site_label_2
_geom_angle_atom_site_label_3
_geom_angle
_geom_angle_site_symmetry_1
_geom_angle_site_symmetry_3
_geom_angle_publ_flag
C1 O1 C9 121.00(13) . . ?
C8 O3 H3 109.5 . . ?
C13 O4 C16 117.57(14) . . ?
O1 C1 C2 116.61(15) . . ?
O1 C1 C6 121.93(15) . . ?
C6 C1 C2 121.46(16) . . ?
C1 C2 H2 120.5 . . ?
C3 C2 C1 118.93(17) . . ?
C3 C2 H2 120.5 . . ?
C2 C3 H3A 119.7 . . ?
C2 C3 C4 120.61(18) . . ?
C4 C3 H3A 119.7 . . ?
C3 C4 H4 119.9 . . ?
C5 C4 C3 120.17(17) . . ?
C5 C4 H4 119.9 . . ?
C4 C5 H5 119.8 . . ?
C4 C5 C6 120.37(17) . . ?
C6 C5 H5 119.8 . . ?
C1 C6 C5 118.46(16) . . ?
C1 C6 C7 119.07(15) . . ?
C5 C6 C7 122.46(16) . . ?
O2 C7 C6 124.39(15) . . ?
O2 C7 C8 119.64(16) . . ?
C8 C7 C6 115.95(14) . . ?
O3 C8 C7 116.75(14) . . ?
O3 C8 C9 121.13(15) . . ?
C9 C8 C7 122.09(15) . . ?
O1 C9 C10 111.16(13) . . ?
C8 C9 O1 119.95(14) . . ?
C8 C9 C10 128.86(15) . . ?
C11 C10 C9 122.74(14) . . ?
C11 C10 C15 117.00(15) . . ?
C15 C10 C9 120.25(15) . . ?
C10 C11 H11 119.1 . . ?
C12 C11 C10 121.76(16) . . ?
C12 C11 H11 119.1 . . ?
C11 C12 H12 119.9 . . ?
C13 C12 C11 120.17(16) . . ?
C13 C12 H12 119.9 . . ?
O4 C13 C12 124.82(16) . . ?
O4 C13 C14 116.23(15) . . ?
C12 C13 C14 118.95(16) . . ?
C13 C14 H14 119.7 . . ?
C15 C14 C13 120.69(16) . . ?
C15 C14 H14 119.7 . . ?
C10 C15 H15 119.3 . . ?
C14 C15 C10 121.41(16) . . ?
C14 C15 H15 119.3 . . ?
O4 C16 H16A 109.5 . . ?
O4 C16 H16B 109.5 . . ?
O4 C16 H16C 109.5 . . ?
H16A C16 H16B 109.5 . . ?
H16A C16 H16C 109.5 . . ?
H16B C16 H16C 109.5 . . ?

loop_
_geom_bond_atom_site_label_1
_geom_bond_atom_site_label_2
_geom_bond_distance
_geom_bond_site_symmetry_2
_geom_bond_publ_flag
O1 C1 1.3661(19) . ?
O1 C9 1.3777(19) . ?
O2 C7 1.242(2) . ?
O3 H3 0.8400 . ?
O3 C8 1.357(2) . ?
O4 C13 1.362(2) . ?
O4 C16 1.429(2) . ?
C1 C2 1.393(2) . ?
C1 C6 1.391(2) . ?
C2 H2 0.9500 . ?
C2 C3 1.375(3) . ?
C3 H3A 0.9500 . ?
C3 C4 1.401(3) . ?
C4 H4 0.9500 . ?
C4 C5 1.368(3) . ?
C5 H5 0.9500 . ?
C5 C6 1.407(2) . ?
C6 C7 1.450(2) . ?
C7 C8 1.449(2) . ?
C8 C9 1.363(2) . ?
C9 C10 1.468(2) . ?
C10 C11 1.393(2) . ?
C10 C15 1.399(2) . ?
C11 H11 0.9500 . ?
C11 C12 1.386(2) . ?
C12 H12 0.9500 . ?
C12 C13 1.382(2) . ?
C13 C14 1.387(2) . ?
C14 H14 0.9500 . ?
C14 C15 1.377(2) . ?
C15 H15 0.9500 . ?
C16 H16A 0.9800 . ?
C16 H16B 0.9800 . ?
C16 H16C 0.9800 . ?

loop_
_geom_torsion_atom_site_label_1
_geom_torsion_atom_site_label_2
_geom_torsion_atom_site_label_3
_geom_torsion_atom_site_label_4
_geom_torsion
_geom_torsion_site_symmetry_1
_geom_torsion_site_symmetry_2
_geom_torsion_site_symmetry_3
_geom_torsion_site_symmetry_4
_geom_torsion_publ_flag
O1 C1 C2 C3 -179.90(15) . . . . ?
O1 C1 C6 C5 -179.99(15) . . . . ?
O1 C1 C6 C7 1.2(2) . . . . ?
O1 C9 C10 C11 -169.82(15) . . . . ?
O1 C9 C10 C15 11.7(2) . . . . ?
O2 C7 C8 O3 1.0(2) . . . . ?
O2 C7 C8 C9 -176.89(16) . . . . ?
O3 C8 C9 O1 -179.05(14) . . . . ?
O3 C8 C9 C10 -1.3(3) . . . . ?
O4 C13 C14 C15 179.10(16) . . . . ?
C1 O1 C9 C8 0.9(2) . . . . ?
C1 O1 C9 C10 -177.24(13) . . . . ?
C1 C2 C3 C4 -0.1(3) . . . . ?
C1 C6 C7 O2 176.86(16) . . . . ?
C1 C6 C7 C8 -1.4(2) . . . . ?
C2 C1 C6 C5 0.4(2) . . . . ?
C2 C1 C6 C7 -178.41(15) . . . . ?
C2 C3 C4 C5 0.3(3) . . . . ?
C3 C4 C5 C6 -0.2(3) . . . . ?
C4 C5 C6 C1 -0.2(3) . . . . ?
C4 C5 C6 C7 178.63(16) . . . . ?
C5 C6 C7 O2 -1.9(3) . . . . ?
C5 C6 C7 C8 179.83(15) . . . . ?
C6 C1 C2 C3 -0.3(3) . . . . ?
C6 C7 C8 O3 179.37(14) . . . . ?
C6 C7 C8 C9 1.4(2) . . . . ?
C7 C8 C9 O1 -1.2(2) . . . . ?
C7 C8 C9 C10 176.54(16) . . . . ?
C8 C9 C10 C11 12.3(3) . . . . ?
C8 C9 C10 C15 -166.17(18) . . . . ?
C9 O1 C1 C2 178.70(14) . . . . ?
C9 O1 C1 C6 -0.9(2) . . . . ?
C9 C10 C11 C12 -178.31(17) . . . . ?
C9 C10 C15 C14 177.18(17) . . . . ?
C10 C11 C12 C13 0.9(3) . . . . ?
C11 C10 C15 C14 -1.3(3) . . . . ?
C11 C12 C13 O4 179.80(17) . . . . ?
C11 C12 C13 C14 -0.8(3) . . . . ?
C12 C13 C14 C15 -0.3(3) . . . . ?
C13 C14 C15 C10 1.5(3) . . . . ?
C15 C10 C11 C12 0.2(3) . . . . ?
C16 O4 C13 C12 -2.1(3) . . . . ?
C16 O4 C13 C14 178.51(16) . . . . ?
